data_1542758
loop_
_publ_author_name
'Garc\'ia-Dom\'inguez, Patricia'
'Fehr, Lorenz'
'Rusconi, Giulia'
'Nevado, Cristina'

_publ_section_title
;
 Palladium-catalyzed incorporation of atmospheric CO2: efficient synthesis
 of functionalized oxazolidinones
;
_journal_issue 6
_journal_name_full 'Chem. Sci.'
_journal_page_first 3914
_journal_paper_doi 10.1039/C6SC00419A
_journal_volume 7
_journal_year 2016
_chemical_formula_moiety 'C17 H15 N O2, 0.5(C H2 Cl2)'
_chemical_formula_sum 'C17.5 H16 Cl N O2'
_chemical_formula_weight 307.78
_chemical_name_systematic '(E)-3-Benzyl-5-benzylideneoxazolidin-2-one '
_space_group_crystal_system triclinic
_space_group_IT_number 2
_space_group_name_Hall '-P 1'
_space_group_name_H-M_alt 'P -1'
_symmetry_space_group_name_Hall '-P 1'
_symmetry_space_group_name_H-M 'P -1'
_atom_sites_solution_hydrogens geom
_audit_creation_method SHELXL-2014/7
_audit_update_record
;
2015-11-30 deposited with the CCDC.
2016-03-04 downloaded from the CCDC.
;
_cell_angle_alpha 83.2783(17)
_cell_angle_beta 89.5639(15)
_cell_angle_gamma 85.3431(17)
_cell_formula_units_Z 4
_cell_length_a 5.98282(12)
_cell_length_b 11.5033(3)
_cell_length_c 22.3942(4)
_cell_measurement_reflns_used 15527
_cell_measurement_temperature 160(2)
_cell_measurement_theta_max 74.1420
_cell_measurement_theta_min 1.9480
_cell_volume 1525.57(6)
_computing_cell_refinement 'CrysAlisPro, Version 1.171.37.35 (Agilent Technologies, 2014)'
_computing_data_collection 'CrysAlisPro, Version 1.171.37.35 (Agilent Technologies, 2014)'
_computing_data_reduction 'CrysAlisPro, Version 1.171.37.35 (Agilent Technologies, 2014)'
_computing_molecular_graphics 'ORTEPII (Johnson, 1976)'
_computing_publication_material 'SHELXL-2014 and PLATON (Spek, 2009)'
_computing_structure_refinement 'SHELXL-2014 (Sheldrick, 2008)'
_computing_structure_solution 'SHELXS-2014 (Sheldrick, 2008)'
_diffrn_ambient_temperature 160(2)
_diffrn_detector 'Atlas CCD camera on \k goniostat'
_diffrn_detector_area_resol_mean 10.3801
_diffrn_measured_fraction_theta_full 0.998
_diffrn_measured_fraction_theta_max 0.983
_diffrn_measurement_device_type 'Oxford Diffraction SuperNova, dual radiation diffractometer'
_diffrn_measurement_method '\w scans'
_diffrn_radiation_monochromator mirror
_diffrn_radiation_source 'SuperNova (Cu) X-ray Source'
_diffrn_radiation_type 'Cu K\a'
_diffrn_radiation_wavelength 1.54184
_diffrn_reflns_av_R_equivalents 0.0198
_diffrn_reflns_av_unetI/netI 0.0108
_diffrn_reflns_Laue_measured_fraction_full 0.998
_diffrn_reflns_Laue_measured_fraction_max 0.983
_diffrn_reflns_limit_h_max 7
_diffrn_reflns_limit_h_min -7
_diffrn_reflns_limit_k_max 14
_diffrn_reflns_limit_k_min -13
_diffrn_reflns_limit_l_max 27
_diffrn_reflns_limit_l_min -27
_diffrn_reflns_number 28793
_diffrn_reflns_point_group_measured_fraction_full 0.998
_diffrn_reflns_point_group_measured_fraction_max 0.983
_diffrn_reflns_theta_full 67.684
_diffrn_reflns_theta_max 74.285
_diffrn_reflns_theta_min 1.986
_exptl_absorpt_coefficient_mu 2.257
_exptl_absorpt_correction_T_max 1.00000
_exptl_absorpt_correction_T_min 0.30441
_exptl_absorpt_correction_type multi-scan
_exptl_absorpt_process_details
;
Empirical absorption correction using spherical harmonics,
 implemented in SCALE3 ABSPACK scaling algorithm.
CrysAlisPro, Version 1.171.37.35 (Agilent Technologies, 2014)
;
_exptl_crystal_colour colourless
_exptl_crystal_density_diffrn 1.340
_exptl_crystal_description prism
_exptl_crystal_F_000 644
_exptl_crystal_size_max 0.35
_exptl_crystal_size_mid 0.30
_exptl_crystal_size_min 0.16
_platon_squeeze_details
; See _refine_special_details for a description.

TITL z         P -1         R = 0.34
CELL    5.9828   11.5033   22.3942     83.28     89.56     85.34
SPGR P-1
C101 0.289 0.176 0.224 !      18.87 eA-3
C102 0.653 0.279 0.281 !      12.97 eA-3
C103 0.439 0.375 0.263 !       4.99 eA-3
C104 0.434 0.290 0.231 !       3.80 eA-3
C105 0.239 0.258 0.233 !       3.32 eA-3
C106 0.558 0.233 0.251 !       0.89 eA-3
Q107 0.754 0.153 0.087 !       0.72 eA-3
C108 0.982 0.238 0.256 !       0.65 eA-3
Q109 0.137 0.644 0.106 !       0.64 eA-3
Q110 0.640 0.646 0.252 !       0.64 eA-3
Q111 0.710 0.410 0.072 !       0.63 eA-3
Q112 0.991 0.353 0.420 !       0.63 eA-3
C113 0.438 0.174 0.258 !       0.62 eA-3
C114 0.166 0.195 0.189 !       0.60 eA-3
Q115 0.464 0.342 0.037 !       0.59 eA-3
Q116 0.978 0.802 0.373 !       0.57 eA-3
Q117 0.687 0.538 0.367 !       0.57 eA-3
C118 0.712 0.375 0.262 !       0.57 eA-3
Q119 0.372 0.623 0.404 !       0.56 eA-3
Q120 0.827 0.716 0.103 !       0.56 eA-3
Q121 0.721 0.660 0.205 !       0.56 eA-3
Q122 0.429 0.091 0.251 !       0.55 eA-3
Q123 0.573 0.890 0.395 !       0.52 eA-3
Q124 0.779 0.236 0.435 !       0.52 eA-3
Q125 0.548 0.642 0.306 !       0.50 eA-3
;
_refine_diff_density_max 0.231
_refine_diff_density_min -0.334
_refine_diff_density_rms 0.040
_refine_ls_extinction_method none
_refine_ls_goodness_of_fit_ref 1.060
_refine_ls_hydrogen_treatment constr
_refine_ls_matrix_type full
_refine_ls_number_parameters 361
_refine_ls_number_reflns 6131
_refine_ls_number_restraints 0
_refine_ls_restrained_S_all 1.060
_refine_ls_R_factor_all 0.0455
_refine_ls_R_factor_gt 0.0433
_refine_ls_shift/su_max 0.000
_refine_ls_shift/su_mean 0.000
_refine_ls_structure_factor_coef Fsqd
_refine_ls_weighting_details 'w=1/[\s^2^(Fo^2^)+(0.0551P)^2^+0.7012P] where P=(Fo^2^+2Fc^2^)/3'
_refine_ls_weighting_scheme calc
_refine_ls_wR_factor_gt 0.1164
_refine_ls_wR_factor_ref 0.1183
_reflns_Friedel_coverage 0.000
_reflns_number_gt 5742
_reflns_number_total 6131
_reflns_threshold_expression 'I > 2\s(I)'
_cod_data_source_file c6sc00419a2.cif
_cod_data_source_block NV1433
_cod_depositor_comments 'Adding full bibliography for 1542758--1542760.cif.'
_cod_original_formula_sum 'C17.50 H16 Cl N O2'
_cod_database_code 1542758
_shelx_shelxl_version_number 2014/7
_shelx_space_group_comment
;
The symmetry employed for this shelxl refinement is uniquely defined
by the following loop, which should always be used as a source of
symmetry information in preference to the above space-group names.
They are only intended as comments.
;
_platon_squeeze_void_probe_radius 1.20

loop_
_space_group_symop_operation_xyz
'x, y, z'
'-x, -y, -z'

loop_
_atom_site_label
_atom_site_type_symbol
_atom_site_fract_x
_atom_site_fract_y
_atom_site_fract_z
_atom_site_U_iso_or_equiv
_atom_site_adp_type
_atom_site_occupancy
_atom_site_site_symmetry_order
_atom_site_calc_flag
_atom_site_refinement_flags_posn
_atom_site_refinement_flags_adp
O1 O 1.21537(15) 0.90683(9) 0.17704(4) 0.0294(2) Uani 1 1 d . .
O2 O 1.27424(16) 0.95513(9) 0.07765(5) 0.0335(2) Uani 1 1 d . .
N1 N 0.93520(19) 1.00054(10) 0.12269(5) 0.0263(2) Uani 1 1 d . .
C1 C 1.1486(2) 0.95577(12) 0.12003(6) 0.0256(3) Uani 1 1 d . .
C2 C 1.0370(2) 0.91875(12) 0.21718(6) 0.0251(3) Uani 1 1 d . .
C3 C 0.8422(2) 0.98402(12) 0.18268(6) 0.0251(3) Uani 1 1 d . .
H31 H 0.7106 0.9369 0.1841 0.030 Uiso 1 1 calc R U
H32 H 0.7989 1.0601 0.1979 0.030 Uiso 1 1 calc R U
C4 C 1.0638(2) 0.87439(12) 0.27439(6) 0.0275(3) Uani 1 1 d . .
H4 H 1.2073 0.8364 0.2851 0.033 Uiso 1 1 calc R U
C5 C 0.8988(2) 0.87694(12) 0.32299(6) 0.0261(3) Uani 1 1 d . .
C6 C 0.9603(3) 0.81733(12) 0.37947(6) 0.0310(3) Uani 1 1 d . .
H6 H 1.1063 0.7786 0.3851 0.037 Uiso 1 1 calc R U
C7 C 0.8117(3) 0.81411(13) 0.42715(7) 0.0380(3) Uani 1 1 d . .
H7 H 0.8562 0.7728 0.4650 0.046 Uiso 1 1 calc R U
C8 C 0.5987(3) 0.87051(14) 0.42018(7) 0.0375(3) Uani 1 1 d . .
H8 H 0.4967 0.8679 0.4530 0.045 Uiso 1 1 calc R U
C9 C 0.5356(3) 0.93089(14) 0.36480(7) 0.0344(3) Uani 1 1 d . .
H9 H 0.3899 0.9702 0.3598 0.041 Uiso 1 1 calc R U
C10 C 0.6828(2) 0.93425(13) 0.31696(6) 0.0308(3) Uani 1 1 d . .
H10 H 0.6370 0.9760 0.2794 0.037 Uiso 1 1 calc R U
C11 C 0.8030(2) 1.05284(12) 0.07081(6) 0.0274(3) Uani 1 1 d . .
H111 H 0.6659 1.0107 0.0688 0.033 Uiso 1 1 calc R U
H112 H 0.8908 1.0432 0.0338 0.033 Uiso 1 1 calc R U
C12 C 0.7365(2) 1.18193(12) 0.07303(5) 0.0240(3) Uani 1 1 d . .
C13 C 0.5237(2) 1.22808(13) 0.05443(6) 0.0306(3) Uani 1 1 d . .
H13 H 0.4184 1.1777 0.0424 0.037 Uiso 1 1 calc R U
C14 C 0.4635(3) 1.34757(14) 0.05321(7) 0.0375(3) Uani 1 1 d . .
H14 H 0.3176 1.3785 0.0402 0.045 Uiso 1 1 calc R U
C15 C 0.6145(3) 1.42141(13) 0.07073(7) 0.0365(3) Uani 1 1 d . .
H15 H 0.5736 1.5032 0.0694 0.044 Uiso 1 1 calc R U
C16 C 0.8260(3) 1.37570(14) 0.09022(7) 0.0389(3) Uani 1 1 d . .
H16 H 0.9298 1.4261 0.1029 0.047 Uiso 1 1 calc R U
C17 C 0.8868(2) 1.25660(13) 0.09135(7) 0.0331(3) Uani 1 1 d . .
H17 H 1.0324 1.2258 0.1047 0.040 Uiso 1 1 calc R U
O21 O 0.54238(15) 0.36121(9) 0.67870(4) 0.0300(2) Uani 1 1 d . .
O22 O 0.62366(16) 0.40942(9) 0.58053(5) 0.0330(2) Uani 1 1 d . .
N2 N 0.27286(18) 0.45230(10) 0.61969(5) 0.0251(2) Uani 1 1 d . .
C21 C 0.4874(2) 0.40944(11) 0.62050(6) 0.0247(3) Uani 1 1 d . .
C22 C 0.3553(2) 0.37242(12) 0.71572(6) 0.0243(3) Uani 1 1 d . .
C23 C 0.1669(2) 0.43593(11) 0.67806(5) 0.0232(3) Uani 1 1 d . .
H231 H 0.0372 0.3878 0.6774 0.028 Uiso 1 1 calc R U
H232 H 0.1173 0.5120 0.6924 0.028 Uiso 1 1 calc R U
C24 C 0.3720(2) 0.32814(12) 0.77328(6) 0.0275(3) Uani 1 1 d . .
H24 H 0.5132 0.2890 0.7854 0.033 Uiso 1 1 calc R U
C25 C 0.2014(2) 0.33189(12) 0.82032(6) 0.0252(3) Uani 1 1 d . .
C26 C 0.2567(2) 0.27499(13) 0.87783(6) 0.0296(3) Uani 1 1 d . .
H26 H 0.4019 0.2361 0.8849 0.036 Uiso 1 1 calc R U
C27 C 0.1034(3) 0.27452(14) 0.92454(6) 0.0339(3) Uani 1 1 d . .
H27 H 0.1443 0.2348 0.9630 0.041 Uiso 1 1 calc R U
C28 C -0.1089(3) 0.33143(13) 0.91574(6) 0.0327(3) Uani 1 1 d . .
H28 H -0.2134 0.3315 0.9479 0.039 Uiso 1 1 calc R U
C29 C -0.1663(2) 0.38838(13) 0.85916(6) 0.0305(3) Uani 1 1 d . .
H29 H -0.3113 0.4278 0.8527 0.037 Uiso 1 1 calc R U
C30 C -0.0151(2) 0.38852(12) 0.81208(6) 0.0286(3) Uani 1 1 d . .
H30 H -0.0582 0.4275 0.7736 0.034 Uiso 1 1 calc R U
C31 C 0.1551(2) 0.50743(12) 0.56546(6) 0.0260(3) Uani 1 1 d . .
H311 H 0.0179 0.4671 0.5601 0.031 Uiso 1 1 calc R U
H312 H 0.2524 0.4990 0.5300 0.031 Uiso 1 1 calc R U
C32 C 0.0919(2) 0.63600(12) 0.56940(5) 0.0249(3) Uani 1 1 d . .
C33 C -0.1159(2) 0.67317(13) 0.59145(7) 0.0328(3) Uani 1 1 d . .
H33 H -0.2222 0.6175 0.6024 0.039 Uiso 1 1 calc R U
C34 C -0.1702(3) 0.79072(14) 0.59764(8) 0.0406(4) Uani 1 1 d . .
H34 H -0.3123 0.8150 0.6132 0.049 Uiso 1 1 calc R U
C35 C -0.0174(3) 0.87254(14) 0.58114(7) 0.0402(4) Uani 1 1 d . .
H35 H -0.0545 0.9532 0.5850 0.048 Uiso 1 1 calc R U
C36 C 0.1897(3) 0.83635(14) 0.55898(8) 0.0407(4) Uani 1 1 d . .
H36 H 0.2953 0.8924 0.5478 0.049 Uiso 1 1 calc R U
C37 C 0.2446(2) 0.71932(13) 0.55289(7) 0.0336(3) Uani 1 1 d . .
H37 H 0.3870 0.6955 0.5374 0.040 Uiso 1 1 calc R U

loop_
_atom_site_aniso_label
_atom_site_aniso_U_11
_atom_site_aniso_U_22
_atom_site_aniso_U_33
_atom_site_aniso_U_23
_atom_site_aniso_U_13
_atom_site_aniso_U_12
O1 0.0217(4) 0.0367(5) 0.0279(5) 0.0001(4) 0.0028(4) 0.0034(4)
O2 0.0277(5) 0.0410(6) 0.0315(5) -0.0030(4) 0.0098(4) -0.0029(4)
N1 0.0250(5) 0.0305(6) 0.0212(5) 0.0017(4) 0.0034(4) 0.0034(4)
C1 0.0245(6) 0.0250(6) 0.0271(6) -0.0024(5) 0.0025(5) -0.0026(5)
C2 0.0220(6) 0.0260(6) 0.0271(6) -0.0035(5) 0.0027(5) 0.0003(5)
C3 0.0237(6) 0.0284(7) 0.0218(6) 0.0005(5) 0.0029(5) 0.0021(5)
C4 0.0257(6) 0.0276(7) 0.0281(7) -0.0016(5) -0.0030(5) 0.0019(5)
C5 0.0315(7) 0.0233(6) 0.0238(6) -0.0023(5) -0.0013(5) -0.0035(5)
C6 0.0389(8) 0.0257(7) 0.0279(7) -0.0009(5) -0.0056(6) -0.0031(6)
C7 0.0581(10) 0.0307(7) 0.0248(7) 0.0017(6) -0.0014(6) -0.0084(7)
C8 0.0503(9) 0.0358(8) 0.0281(7) -0.0057(6) 0.0113(6) -0.0125(7)
C9 0.0352(7) 0.0361(8) 0.0327(7) -0.0081(6) 0.0056(6) -0.0031(6)
C10 0.0334(7) 0.0339(7) 0.0237(6) -0.0010(5) 0.0011(5) 0.0020(6)
C11 0.0302(7) 0.0295(7) 0.0215(6) -0.0018(5) -0.0012(5) 0.0010(5)
C12 0.0256(6) 0.0281(7) 0.0172(5) 0.0014(5) 0.0032(5) -0.0020(5)
C13 0.0262(6) 0.0320(7) 0.0325(7) 0.0025(6) -0.0016(5) -0.0038(5)
C14 0.0302(7) 0.0355(8) 0.0433(8) 0.0057(6) 0.0038(6) 0.0043(6)
C15 0.0462(9) 0.0260(7) 0.0358(8) -0.0004(6) 0.0112(6) 0.0007(6)
C16 0.0447(9) 0.0333(8) 0.0403(8) -0.0059(6) -0.0018(7) -0.0106(7)
C17 0.0287(7) 0.0351(8) 0.0352(7) -0.0014(6) -0.0039(6) -0.0038(6)
O21 0.0212(4) 0.0405(6) 0.0263(5) 0.0009(4) 0.0024(4) 0.0035(4)
O22 0.0260(5) 0.0395(6) 0.0321(5) 0.0001(4) 0.0089(4) -0.0009(4)
N2 0.0228(5) 0.0295(6) 0.0214(5) 0.0008(4) 0.0029(4) 0.0018(4)
C21 0.0240(6) 0.0239(6) 0.0263(6) -0.0022(5) 0.0022(5) -0.0028(5)
C22 0.0205(6) 0.0272(6) 0.0254(6) -0.0043(5) 0.0024(5) -0.0007(5)
C23 0.0223(6) 0.0258(6) 0.0208(6) -0.0016(5) 0.0021(5) -0.0002(5)
C24 0.0237(6) 0.0314(7) 0.0262(6) -0.0018(5) -0.0022(5) 0.0027(5)
C25 0.0275(6) 0.0257(6) 0.0227(6) -0.0034(5) -0.0012(5) -0.0027(5)
C26 0.0310(7) 0.0311(7) 0.0263(7) -0.0008(5) -0.0040(5) -0.0033(5)
C27 0.0414(8) 0.0372(8) 0.0230(6) 0.0014(6) -0.0020(6) -0.0094(6)
C28 0.0373(8) 0.0374(8) 0.0250(7) -0.0050(6) 0.0068(6) -0.0104(6)
C29 0.0294(7) 0.0329(7) 0.0298(7) -0.0066(6) 0.0028(5) -0.0022(6)
C30 0.0304(7) 0.0319(7) 0.0229(6) -0.0021(5) -0.0005(5) 0.0005(5)
C31 0.0279(6) 0.0286(7) 0.0206(6) -0.0012(5) -0.0004(5) 0.0001(5)
C32 0.0278(6) 0.0280(7) 0.0182(6) -0.0003(5) 0.0002(5) -0.0014(5)
C33 0.0288(7) 0.0329(7) 0.0360(7) -0.0014(6) 0.0067(6) -0.0032(6)
C34 0.0384(8) 0.0368(8) 0.0464(9) -0.0078(7) 0.0130(7) 0.0017(7)
C35 0.0511(9) 0.0293(8) 0.0412(8) -0.0100(6) 0.0092(7) -0.0024(7)
C36 0.0435(9) 0.0358(8) 0.0452(9) -0.0076(7) 0.0091(7) -0.0139(7)
C37 0.0297(7) 0.0358(8) 0.0358(7) -0.0047(6) 0.0075(6) -0.0054(6)

loop_
_atom_type_symbol
_atom_type_description
_atom_type_scat_dispersion_real
_atom_type_scat_dispersion_imag
_atom_type_scat_source
C C 0.0181 0.0091 'International Tables Vol C Tables 4.2.6.8 and 6.1.1.4'
H H 0.0000 0.0000 'International Tables Vol C Tables 4.2.6.8 and 6.1.1.4'
Cl Cl 0.3639 0.7018 'International Tables Vol C Tables 4.2.6.8 and 6.1.1.4'
N N 0.0311 0.0180 'International Tables Vol C Tables 4.2.6.8 and 6.1.1.4'
O O 0.0492 0.0322 'International Tables Vol C Tables 4.2.6.8 and 6.1.1.4'

loop_
_geom_angle_atom_site_label_1
_geom_angle_atom_site_label_2
_geom_angle_atom_site_label_3
_geom_angle
C1 O1 C2 109.68(10)
C1 N1 C3 112.90(11)
C1 N1 C11 124.38(11)
C3 N1 C11 122.58(11)
O2 C1 N1 129.79(13)
O2 C1 O1 121.71(12)
N1 C1 O1 108.49(11)
C4 C2 O1 119.46(12)
C4 C2 C3 132.81(12)
O1 C2 C3 107.72(10)
N1 C3 C2 101.17(10)
N1 C3 H31 111.5
C2 C3 H31 111.5
N1 C3 H32 111.5
C2 C3 H32 111.5
H31 C3 H32 109.4
C2 C4 C5 127.83(13)
C2 C4 H4 116.1
C5 C4 H4 116.1
C10 C5 C6 117.57(13)
C10 C5 C4 124.58(12)
C6 C5 C4 117.84(13)
C7 C6 C5 121.03(14)
C7 C6 H6 119.5
C5 C6 H6 119.5
C6 C7 C8 120.52(14)
C6 C7 H7 119.7
C8 C7 H7 119.7
C7 C8 C9 119.28(14)
C7 C8 H8 120.4
C9 C8 H8 120.4
C10 C9 C8 120.53(15)
C10 C9 H9 119.7
C8 C9 H9 119.7
C9 C10 C5 121.06(13)
C9 C10 H10 119.5
C5 C10 H10 119.5
N1 C11 C12 112.49(11)
N1 C11 H111 109.1
C12 C11 H111 109.1
N1 C11 H112 109.1
C12 C11 H112 109.1
H111 C11 H112 107.8
C13 C12 C17 118.99(13)
C13 C12 C11 119.58(12)
C17 C12 C11 121.39(12)
C12 C13 C14 120.39(14)
C12 C13 H13 119.8
C14 C13 H13 119.8
C15 C14 C13 120.33(14)
C15 C14 H14 119.8
C13 C14 H14 119.8
C14 C15 C16 119.61(14)
C14 C15 H15 120.2
C16 C15 H15 120.2
C15 C16 C17 120.22(14)
C15 C16 H16 119.9
C17 C16 H16 119.9
C16 C17 C12 120.45(14)
C16 C17 H17 119.8
C12 C17 H17 119.8
C21 O21 C22 109.70(10)
C21 N2 C23 112.95(10)
C21 N2 C31 123.78(11)
C23 N2 C31 123.25(10)
O22 C21 N2 130.20(13)
O22 C21 O21 121.40(12)
N2 C21 O21 108.40(11)
C24 C22 O21 118.94(12)
C24 C22 C23 133.34(12)
O21 C22 C23 107.71(10)
N2 C23 C22 101.22(10)
N2 C23 H231 111.5
C22 C23 H231 111.5
N2 C23 H232 111.5
C22 C23 H232 111.5
H231 C23 H232 109.3
C22 C24 C25 128.44(12)
C22 C24 H24 115.8
C25 C24 H24 115.8
C26 C25 C30 117.38(12)
C26 C25 C24 118.00(12)
C30 C25 C24 124.62(12)
C27 C26 C25 121.23(13)
C27 C26 H26 119.4
C25 C26 H26 119.4
C28 C27 C26 120.64(13)
C28 C27 H27 119.7
C26 C27 H27 119.7
C27 C28 C29 118.90(13)
C27 C28 H28 120.6
C29 C28 H28 120.6
C30 C29 C28 120.91(14)
C30 C29 H29 119.5
C28 C29 H29 119.5
C29 C30 C25 120.94(13)
C29 C30 H30 119.5
C25 C30 H30 119.5
N2 C31 C32 111.07(11)
N2 C31 H311 109.4
C32 C31 H311 109.4
N2 C31 H312 109.4
C32 C31 H312 109.4
H311 C31 H312 108.0
C33 C32 C37 118.72(13)
C33 C32 C31 120.77(12)
C37 C32 C31 120.48(12)
C32 C33 C34 120.79(14)
C32 C33 H33 119.6
C34 C33 H33 119.6
C35 C34 C33 119.98(14)
C35 C34 H34 120.0
C33 C34 H34 120.0
C36 C35 C34 119.63(15)
C36 C35 H35 120.2
C34 C35 H35 120.2
C37 C36 C35 120.54(14)
C37 C36 H36 119.7
C35 C36 H36 119.7
C36 C37 C32 120.35(14)
C36 C37 H37 119.8
C32 C37 H37 119.8

loop_
_geom_bond_atom_site_label_1
_geom_bond_atom_site_label_2
_geom_bond_distance
O1 C1 1.3819(16)
O1 C2 1.3987(15)
O2 C1 1.2065(16)
N1 C1 1.3411(17)
N1 C3 1.4480(16)
N1 C11 1.4527(16)
C2 C4 1.3282(19)
C2 C3 1.5015(18)
C3 H31 0.9900
C3 H32 0.9900
C4 C5 1.4650(19)
C4 H4 0.9500
C5 C10 1.402(2)
C5 C6 1.4030(18)
C6 C7 1.383(2)
C6 H6 0.9500
C7 C8 1.383(2)
C7 H7 0.9500
C8 C9 1.388(2)
C8 H8 0.9500
C9 C10 1.381(2)
C9 H9 0.9500
C10 H10 0.9500
C11 C12 1.5123(18)
C11 H111 0.9900
C11 H112 0.9900
C12 C13 1.3865(19)
C12 C17 1.3888(19)
C13 C14 1.390(2)
C13 H13 0.9500
C14 C15 1.378(2)
C14 H14 0.9500
C15 C16 1.384(2)
C15 H15 0.9500
C16 C17 1.386(2)
C16 H16 0.9500
C17 H17 0.9500
O21 C21 1.3864(16)
O21 C22 1.3943(15)
O22 C21 1.2060(16)
N2 C21 1.3366(17)
N2 C23 1.4476(15)
N2 C31 1.4607(16)
C22 C24 1.3309(19)
C22 C23 1.5006(17)
C23 H231 0.9900
C23 H232 0.9900
C24 C25 1.4632(18)
C24 H24 0.9500
C25 C26 1.4039(18)
C25 C30 1.4048(19)
C26 C27 1.386(2)
C26 H26 0.9500
C27 C28 1.385(2)
C27 H27 0.9500
C28 C29 1.389(2)
C28 H28 0.9500
C29 C30 1.3840(19)
C29 H29 0.9500
C30 H30 0.9500
C31 C32 1.5092(18)
C31 H311 0.9900
C31 H312 0.9900
C32 C33 1.3874(19)
C32 C37 1.3943(19)
C33 C34 1.388(2)
C33 H33 0.9500
C34 C35 1.383(2)
C34 H34 0.9500
C35 C36 1.382(2)
C35 H35 0.9500
C36 C37 1.382(2)
C36 H36 0.9500
C37 H37 0.9500

loop_
_geom_torsion_atom_site_label_1
_geom_torsion_atom_site_label_2
_geom_torsion_atom_site_label_3
_geom_torsion_atom_site_label_4
_geom_torsion
C3 N1 C1 O2 -179.53(14)
C11 N1 C1 O2 4.7(2)
C3 N1 C1 O1 -0.22(15)
C11 N1 C1 O1 -176.02(12)
C2 O1 C1 O2 -179.42(12)
C2 O1 C1 N1 1.21(15)
C1 O1 C2 C4 178.12(12)
C1 O1 C2 C3 -1.67(14)
C1 N1 C3 C2 -0.75(14)
C11 N1 C3 C2 175.13(12)
C4 C2 C3 N1 -178.33(15)
O1 C2 C3 N1 1.43(13)
O1 C2 C4 C5 -179.61(12)
C3 C2 C4 C5 0.1(3)
C2 C4 C5 C10 -3.7(2)
C2 C4 C5 C6 175.90(14)
C10 C5 C6 C7 0.8(2)
C4 C5 C6 C7 -178.77(13)
C5 C6 C7 C8 -0.4(2)
C6 C7 C8 C9 -0.2(2)
C7 C8 C9 C10 0.4(2)
C8 C9 C10 C5 0.1(2)
C6 C5 C10 C9 -0.7(2)
C4 C5 C10 C9 178.91(13)
C1 N1 C11 C12 -116.08(14)
C3 N1 C11 C12 68.52(16)
N1 C11 C12 C13 -140.33(12)
N1 C11 C12 C17 41.98(17)
C17 C12 C13 C14 1.1(2)
C11 C12 C13 C14 -176.67(13)
C12 C13 C14 C15 -0.3(2)
C13 C14 C15 C16 -0.7(2)
C14 C15 C16 C17 0.9(2)
C15 C16 C17 C12 -0.1(2)
C13 C12 C17 C16 -0.9(2)
C11 C12 C17 C16 176.79(13)
C23 N2 C21 O22 -179.09(14)
C31 N2 C21 O22 2.3(2)
C23 N2 C21 O21 0.10(15)
C31 N2 C21 O21 -178.50(11)
C22 O21 C21 O22 -179.81(12)
C22 O21 C21 N2 0.91(14)
C21 O21 C22 C24 178.04(12)
C21 O21 C22 C23 -1.51(14)
C21 N2 C23 C22 -0.96(14)
C31 N2 C23 C22 177.65(11)
C24 C22 C23 N2 -178.00(15)
O21 C22 C23 N2 1.45(13)
O21 C22 C24 C25 178.42(12)
C23 C22 C24 C25 -2.2(3)
C22 C24 C25 C26 177.89(14)
C22 C24 C25 C30 -2.1(2)
C30 C25 C26 C27 0.2(2)
C24 C25 C26 C27 -179.78(13)
C25 C26 C27 C28 -0.6(2)
C26 C27 C28 C29 0.4(2)
C27 C28 C29 C30 0.1(2)
C28 C29 C30 C25 -0.5(2)
C26 C25 C30 C29 0.4(2)
C24 C25 C30 C29 -179.66(13)
C21 N2 C31 C32 -114.21(14)
C23 N2 C31 C32 67.33(16)
N2 C31 C32 C33 -92.50(15)
N2 C31 C32 C37 85.23(15)
C37 C32 C33 C34 -0.7(2)
C31 C32 C33 C34 177.05(14)
C32 C33 C34 C35 0.7(2)
C33 C34 C35 C36 -0.5(3)
C34 C35 C36 C37 0.4(3)
C35 C36 C37 C32 -0.4(2)
C33 C32 C37 C36 0.6(2)
C31 C32 C37 C36 -177.21(13)

loop_
_platon_squeeze_void_nr
_platon_squeeze_void_average_x
_platon_squeeze_void_average_y
_platon_squeeze_void_average_z
_platon_squeeze_void_volume
_platon_squeeze_void_count_electrons
_platon_squeeze_void_content
1 -0.018 0.272 0.248 120 42 ' '
2 -0.087 0.728 0.752 120 42 ' '
